data_1559421
loop_
_publ_author_name
'Kutniewska, Sylwia E.'
'Kr\'owczy\'nski, Adam'
'Kami\'nski, Rados\/law'
'Jarzembska, Katarzyna N.'
'Pillet, S\'ebastien'
'Wenger, Emmanuel'
'Schaniel, Dominik'

_publ_section_title
;
 Photocrystallographic and spectroscopic studies of a model (N,N,O)-donor
 square-planar nickel(II) nitro complex: in search of high-conversion and
 stable photoswitchable materials
;
_journal_coeditor_code LQ5032SUP1
_journal_issue 6
_journal_name_full IUCrJ
_journal_page_first
;
;
_journal_paper_doi 10.1107/S205225252001307X
_journal_volume 7
_journal_year 2020
_chemical_formula_moiety 'C20 H15 N3 Ni O3'
_chemical_formula_sum 'C20 H15 N3 Ni O3'
_chemical_formula_weight 404.04
_space_group_IT_number 88
_space_group_name_Hall '-I 4ad'
_space_group_name_H-M_alt 'I 41/a :2'
_symmetry_cell_setting tetragonal
_symmetry_Int_Tables_number 88
_symmetry_space_group_name_Hall '-I 4ad'
_symmetry_space_group_name_H-M 'I 41/a :2'
_cell_angle_alpha 90
_cell_angle_beta 90
_cell_angle_gamma 90
_cell_formula_units_Z 16
_cell_length_a 14.7759(3)
_cell_length_b 14.7759(3)
_cell_length_c 29.8577(7)
_cell_measurement_reflns_used 13408
_cell_measurement_temperature 100
_cell_measurement_theta_max 74.64
_cell_measurement_theta_min 3.29
_cell_volume 6518.7(2)
_computing_cell_refinement 'CrysAlisPro 1.171.40.55a (Rigaku OD, 2019)'
_computing_data_collection 'CrysAlisPro 1.171.40.55a (Rigaku OD, 2019)'
_computing_data_reduction 'CrysAlisPro 1.171.40.55a (Rigaku OD, 2019)'
_diffrn_ambient_temperature 100
_diffrn_detector 'CCD plate'
_diffrn_measured_fraction_theta_full 0.99
_diffrn_measured_fraction_theta_max 0.99
_diffrn_measurement_device 'four-circle diffractometer'
_diffrn_measurement_device_type 'SuperNova, Cu, Atlas'
_diffrn_measurement_method '\w scans'
_diffrn_radiation_monochromator mirror
_diffrn_radiation_probe x-ray
_diffrn_radiation_source 'X-ray tube'
_diffrn_radiation_type 'Cu K\a'
_diffrn_radiation_wavelength 1.54184
_diffrn_reflns_av_R_equivalents 0.0763
_diffrn_reflns_av_unetI/netI 0.0139
_diffrn_reflns_limit_h_max 17
_diffrn_reflns_limit_h_min -17
_diffrn_reflns_limit_k_max 15
_diffrn_reflns_limit_k_min -18
_diffrn_reflns_limit_l_max 36
_diffrn_reflns_limit_l_min -36
_diffrn_reflns_number 24214
_diffrn_reflns_theta_full 74.9
_diffrn_reflns_theta_max 74.9
_diffrn_reflns_theta_min 3.34
_diffrn_source 'micro-focus sealed X-ray tube'
_exptl_absorpt_coefficient_mu 1.963
_exptl_absorpt_correction_T_max 1
_exptl_absorpt_correction_T_min 0.232
_exptl_absorpt_correction_type multi-scan
_exptl_absorpt_process_details
;
CrysAlisPro 1.171.40.55a (Rigaku Oxford Diffraction, 2019)
Empirical absorption correction using spherical harmonics,
 implemented in SCALE3 ABSPACK scaling algorithm.
;
_exptl_crystal_colour brown
_exptl_crystal_density_diffrn 1.6468
_exptl_crystal_description 'prism, cut'
_exptl_crystal_F_000 3328
_exptl_crystal_size_max 0.13
_exptl_crystal_size_mid 0.05
_exptl_crystal_size_min 0.05
_refine_diff_density_max 0.39
_refine_diff_density_min -0.48
_refine_ls_extinction_method none
_refine_ls_goodness_of_fit_gt 2.80
_refine_ls_goodness_of_fit_ref 2.69
_refine_ls_hydrogen_treatment constr
_refine_ls_number_constraints 70
_refine_ls_number_parameters 252
_refine_ls_number_reflns 3328
_refine_ls_number_restraints 0
_refine_ls_R_factor_all 0.0411
_refine_ls_R_factor_gt 0.0380
_refine_ls_shift/su_max 0.0404
_refine_ls_shift/su_mean 0.0012
_refine_ls_structure_factor_coef F
_refine_ls_weighting_details w=1/(\s^2^(F)+0.0001F^2^)
_refine_ls_weighting_scheme sigma
_refine_ls_wR_factor_gt 0.0478
_refine_ls_wR_factor_ref 0.0484
_reflns_number_gt 3023
_reflns_number_total 3328
_reflns_threshold_expression I>3\s(I)
_cod_data_source_file lq5032.cif
_cod_data_source_block 100K_dark
_cod_depositor_comments
;
The following automatic conversions were performed:

data item '_diffrn_radiation_probe' value 'X-ray' was changed to
'x-ray' in accordance with the
/home/data/users/saulius/crontab/automatic-downloads/rss-feeds/IUCr/lib/dictionaries/cif_core.dic
dictionary named 'cif_core.dic' version 2.4.2 last updated on
2011-04-26.

Automatic conversion script
Id: cif_fix_values 7556 2019-12-06 15:28:31Z antanas 
;
_cod_original_sg_symbol_H-M 'I 41/a'
_cod_database_code 1559421

loop_
_space_group_symop_id
_space_group_symop_operation_xyz
1 x,y,z
2 -x,-y+1/2,z
3 -y+1/4,x+3/4,z+3/4
4 y+1/4,-x+1/4,z+1/4
5 -x,-y,-z
6 x,y+1/2,-z
7 y+1/4,-x+3/4,-z+3/4
8 -y+1/4,x+1/4,-z+1/4
9 x+1/2,y+1/2,z+1/2
10 -x+1/2,-y,z+1/2
11 -y+3/4,x+1/4,z+1/4
12 y+3/4,-x+3/4,z+3/4
13 -x+1/2,-y+1/2,-z+1/2
14 x+1/2,y,-z+1/2
15 y+3/4,-x+1/4,-z+1/4
16 -y+3/4,x+3/4,-z+3/4

loop_
_atom_site_label
_atom_site_type_symbol
_atom_site_fract_x
_atom_site_fract_y
_atom_site_fract_z
_atom_site_adp_type
_atom_site_U_iso_or_equiv
_atom_site_site_symmetry_multiplicity
_atom_site_occupancy
_atom_site_calc_flag
_atom_site_refinement_flags
_atom_site_disorder_assembly
_atom_site_disorder_group
Ni1 Ni 0.560054(19) 0.38934(2) 0.594171(11) Uani 0.02322(10) 16 1 d . . .
O1a O 0.73713(10) 0.36110(11) 0.61293(6) Uani 0.0395(5) 16 0.980(5) d . . .
O2a O 0.69987(11) 0.49968(11) 0.61928(6) Uani 0.0408(6) 16 0.980(5) d . . .
N1a N 0.67932(10) 0.42088(11) 0.61072(5) Uani 0.0255(5) 16 0.980(5) d . . .
O1b O 0.73713(10) 0.36110(11) 0.61293(6) Uiso 0.023(17) 16 0.020(5) d . . .
O2b O 0.644(5) 0.494(4) 0.613(2) Uiso 0.023(17) 16 0.020(5) d . . .
N1b N 0.743(5) 0.442(5) 0.624(3) Uiso 0.023(17) 16 0.020(5) d . . .
O3 O 0.53496(9) 0.38726(9) 0.65445(4) Uani 0.0251(4) 16 1 d . . .
N2 N 0.44431(10) 0.35399(10) 0.57621(6) Uani 0.0243(4) 16 1 d . . .
N3 N 0.58533(11) 0.39759(11) 0.53226(6) Uani 0.0272(4) 16 1 d . . .
C1 C 0.66163(13) 0.42158(16) 0.51209(7) Uani 0.0352(6) 16 1 d . . .
C2 C 0.66885(14) 0.43031(16) 0.46543(7) Uani 0.0374(6) 16 1 d . . .
C3 C 0.59576(14) 0.41240(14) 0.43887(7) Uani 0.0322(6) 16 1 d . . .
C4 C 0.51387(13) 0.38347(13) 0.45900(7) Uani 0.0283(5) 16 1 d . . .
C5 C 0.43445(14) 0.36029(15) 0.43499(7) Uani 0.0346(6) 16 1 d . . .
C6 C 0.35912(13) 0.33238(16) 0.45788(8) Uani 0.0372(6) 16 1 d . . .
C7 C 0.35693(13) 0.32758(14) 0.50502(8) Uani 0.0320(6) 16 1 d . . .
C8 C 0.43303(12) 0.35147(12) 0.52950(7) Uani 0.0261(5) 16 1 d . . .
C9 C 0.51162(12) 0.37782(12) 0.50593(7) Uani 0.0260(5) 16 1 d . . .
C10 C 0.37759(12) 0.33246(12) 0.60377(7) Uani 0.0260(5) 16 1 d . . .
C11 C 0.38178(12) 0.33514(13) 0.65010(7) Uani 0.0262(5) 16 1 d . . .
C12 C 0.30065(13) 0.30467(15) 0.67733(7) Uani 0.0331(6) 16 1 d . . .
C13 C 0.28919(13) 0.36369(15) 0.71872(7) Uani 0.0347(6) 16 1 d . . .
C14 C 0.37514(12) 0.36553(12) 0.74567(7) Uani 0.0264(5) 16 1 d . . .
C15 C 0.37539(13) 0.36913(12) 0.79221(7) Uani 0.0294(5) 16 1 d . . .
C16 C 0.45618(14) 0.37196(12) 0.81593(7) Uani 0.0300(6) 16 1 d . . .
C17 C 0.53840(13) 0.37245(13) 0.79311(7) Uani 0.0300(6) 16 1 d . . .
C18 C 0.53909(12) 0.37046(12) 0.74667(7) Uani 0.0266(5) 16 1 d . . .
C19 C 0.45843(12) 0.36631(11) 0.72260(7) Uani 0.0237(5) 16 1 d . . .
C20 C 0.45959(12) 0.36310(11) 0.67306(6) Uani 0.0233(5) 16 1 d . . .
H1 H 0.714057 0.433455 0.530149 Uiso 0.0423 16 1 d . . .
H2 H 0.725088 0.44884 0.452193 Uiso 0.0449 16 1 d . . .
H3 H 0.599808 0.419327 0.406967 Uiso 0.0387 16 1 d . . .
H5 H 0.433455 0.364134 0.4029 Uiso 0.0415 16 1 d . . .
H6 H 0.306088 0.315527 0.441282 Uiso 0.0446 16 1 d . . .
H7 H 0.303029 0.307884 0.520096 Uiso 0.0384 16 1 d . . .
H10 H 0.321536 0.313361 0.590547 Uiso 0.0312 16 1 d . . .
H12a H 0.308764 0.242798 0.686286 Uiso 0.0397 16 1 d . . .
H12b H 0.24708 0.308302 0.659226 Uiso 0.0397 16 1 d . . .
H13a H 0.273722 0.424134 0.709755 Uiso 0.0417 16 1 d . . .
H13b H 0.240874 0.340263 0.736818 Uiso 0.0417 16 1 d . . .
H15 H 0.318966 0.369662 0.808153 Uiso 0.0352 16 1 d . . .
H16 H 0.455368 0.37358 0.848067 Uiso 0.036 16 1 d . . .
H17 H 0.594329 0.374162 0.809456 Uiso 0.036 16 1 d . . .
H18 H 0.59574 0.371962 0.730945 Uiso 0.0319 16 1 d . . .

loop_
_atom_site_aniso_label
_atom_site_aniso_type_symbol
_atom_site_aniso_U_11
_atom_site_aniso_U_22
_atom_site_aniso_U_33
_atom_site_aniso_U_12
_atom_site_aniso_U_13
_atom_site_aniso_U_23
Ni1 Ni 0.01746(17) 0.02707(18) 0.02512(18) -0.00247(11) 0.00009(11) -0.00197(11)
O1a O 0.0260(8) 0.0409(9) 0.0515(11) 0.0040(6) -0.0082(6) -0.0015(7)
O2a O 0.0338(11) 0.0347(9) 0.0539(10) -0.0080(7) -0.0046(7) -0.0109(7)
N1a N 0.0220(8) 0.0322(9) 0.0222(8) -0.0034(6) 0.0021(6) -0.0010(6)
O3 O 0.0196(6) 0.0285(6) 0.0271(7) -0.0010(5) 0.0012(5) -0.0017(5)
N2 N 0.0175(7) 0.0231(7) 0.0323(8) 0.0003(6) -0.0002(6) -0.0026(6)
N3 N 0.0237(7) 0.0308(8) 0.0272(8) -0.0036(6) -0.0017(6) -0.0026(6)
C1 C 0.0261(10) 0.0483(12) 0.0313(10) -0.0125(9) -0.0007(8) -0.0030(9)
C2 C 0.0316(10) 0.0497(12) 0.0311(11) -0.0133(9) 0.0037(8) -0.0033(9)
C3 C 0.0343(10) 0.0362(10) 0.0262(10) -0.0022(8) 0.0004(8) -0.0039(8)
C4 C 0.0261(9) 0.0274(9) 0.0312(10) 0.0029(7) -0.0022(7) -0.0051(7)
C5 C 0.0287(10) 0.0461(12) 0.0289(10) 0.0045(8) -0.0045(8) -0.0080(8)
C6 C 0.0223(9) 0.0516(13) 0.0375(11) 0.0025(8) -0.0065(8) -0.0119(9)
C7 C 0.0193(9) 0.0392(10) 0.0375(11) 0.0014(8) -0.0009(7) -0.0075(8)
C8 C 0.0218(8) 0.0247(8) 0.0317(10) 0.0031(7) -0.0011(7) -0.0042(7)
C9 C 0.0224(8) 0.0231(8) 0.0326(10) 0.0020(7) -0.0017(7) -0.0040(7)
C10 C 0.0172(8) 0.0247(8) 0.0361(10) 0.0006(7) -0.0004(7) 0.0006(7)
C11 C 0.0185(8) 0.0256(9) 0.0346(10) 0.0012(7) 0.0021(7) 0.0016(7)
C12 C 0.0211(9) 0.0430(11) 0.0351(10) -0.0046(8) 0.0027(7) 0.0030(8)
C13 C 0.0218(9) 0.0418(11) 0.0405(11) 0.0040(8) 0.0074(8) 0.0035(9)
C14 C 0.0256(9) 0.0176(8) 0.0360(10) 0.0028(7) 0.0074(7) 0.0013(7)
C15 C 0.0308(10) 0.0194(8) 0.0378(11) 0.0017(7) 0.0104(8) 0.0000(7)
C16 C 0.0394(11) 0.0213(8) 0.0293(10) 0.0019(8) 0.0058(8) 0.0001(7)
C17 C 0.0299(10) 0.0265(9) 0.0335(10) 0.0031(7) -0.0004(8) -0.0015(7)
C18 C 0.0236(9) 0.0245(8) 0.0315(10) 0.0026(7) 0.0031(7) -0.0008(7)
C19 C 0.0241(8) 0.0154(7) 0.0315(9) 0.0035(6) 0.0036(7) 0.0009(6)
C20 C 0.0199(8) 0.0180(8) 0.0319(9) 0.0047(6) 0.0031(7) 0.0007(6)

loop_
_atom_type_symbol
_atom_type_scat_dispersion_real
_atom_type_scat_dispersion_imag
_atom_type_scat_source
_atom_type_scat_Cromer_Mann_a1
_atom_type_scat_Cromer_Mann_b1
_atom_type_scat_Cromer_Mann_a2
_atom_type_scat_Cromer_Mann_b2
_atom_type_scat_Cromer_Mann_a3
_atom_type_scat_Cromer_Mann_b3
_atom_type_scat_Cromer_Mann_a4
_atom_type_scat_Cromer_Mann_b4
_atom_type_scat_Cromer_Mann_c
C 0.0181 0.0091 'International Tables Vol C tables 4.2.6.8 and 6.1.1.4' 2.31 20.843901 1.02 10.2075 1.5886 0.5687 0.865 51.651199 0.2156
H 0.0000 0.0000 'International Tables Vol C tables 4.2.6.8 and 6.1.1.4' 0.493002 10.5109 0.322912 26.1257 0.140191 3.14236 0.04081 57.799702 0.003038
N 0.0311 0.0180 'International Tables Vol C tables 4.2.6.8 and 6.1.1.4' 12.2126 0.0057 3.1322 9.8933 2.0125 28.997499 1.1663 0.5826 -11.529
Ni -3.0029 0.5091 'International Tables Vol C tables 4.2.6.8 and 6.1.1.4' 12.8376 3.8785 7.292 0.2565 4.4438 12.1763 2.38 66.342102 1.0341
O 0.0492 0.0322 'International Tables Vol C tables 4.2.6.8 and 6.1.1.4' 3.0485 13.2771 2.2868 5.7011 1.5463 0.3239 0.867 32.908901 0.2508

loop_
_geom_angle_atom_site_label_1
_geom_angle_atom_site_label_2
_geom_angle_atom_site_label_3
_geom_angle_site_symmetry_1
_geom_angle_site_symmetry_2
_geom_angle_site_symmetry_3
_geom_angle
_geom_angle_publ_flag
N1a Ni1 O2b . . . 35.1(19) ?
N1a Ni1 O3 . . . 86.34(6) ?
N1a Ni1 N2 . . . 177.43(7) ?
N1a Ni1 N3 . . . 93.20(7) ?
O2b Ni1 O3 . . . 82.3(17) ?
O2b Ni1 N2 . . . 147.1(19) ?
O2b Ni1 N3 . . . 95.7(17) ?
O3 Ni1 N2 . . . 95.27(7) ?
O3 Ni1 N3 . . . 177.25(6) ?
N2 Ni1 N3 . . . 85.29(7) ?
N1a O1a N1b . . . 52(3) ?
N1a O2a O2b . . . 68(4) ?
N1a O2a N1b . . . 55(4) ?
O2b O2a N1b . . . 122(6) ?
Ni1 N1a O1a . . . 118.96(12) ?
Ni1 N1a O2a . . . 121.26(12) ?
Ni1 N1a O2b . . . 80(3) ?
Ni1 N1a N1b . . . 171(5) ?
O1a N1a O2a . . . 119.78(15) ?
O1a N1a O2b . . . 161(3) ?
O1a N1a N1b . . . 65(4) ?
O2a N1a O2b . . . 41(3) ?
O2a N1a N1b . . . 55(4) ?
O2b N1a N1b . . . 96(5) ?
Ni1 O2b O2a . . . 136(5) ?
Ni1 O2b N1a . . . 65(3) ?
O2a O2b N1a . . . 71(5) ?
O1a N1b O2a . . . 132(7) ?
O1a N1b N1a . . . 63(4) ?
O2a N1b N1a . . . 70(5) ?
Ni1 O3 C20 . . . 126.76(12) ?
Ni1 N2 C8 . . . 113.66(11) ?
Ni1 N2 C10 . . . 124.83(14) ?
C8 N2 C10 . . . 121.51(15) ?
Ni1 N3 C1 . . . 128.99(14) ?
Ni1 N3 C9 . . . 112.91(12) ?
C1 N3 C9 . . . 118.07(18) ?
N3 C1 C2 . . . 122.72(16) ?
N3 C1 H1 . . . 118.68 ?
C2 C1 H1 . . . 118.6 ?
C1 C2 C3 . . . 119.86(16) ?
C1 C2 H2 . . . 120.11 ?
C3 C2 H2 . . . 120.03 ?
C2 C3 C4 . . . 119.17(19) ?
C2 C3 H3 . . . 120.45 ?
C4 C3 H3 . . . 120.38 ?
C3 C4 C5 . . . 124.43(19) ?
C3 C4 C9 . . . 117.52(15) ?
C5 C4 C9 . . . 118.05(15) ?
C4 C5 C6 . . . 119.57(19) ?
C4 C5 H5 . . . 120.27 ?
C6 C5 H5 . . . 120.16 ?
C5 C6 C7 . . . 122.13(17) ?
C5 C6 H6 . . . 118.95 ?
C7 C6 H6 . . . 118.92 ?
C6 C7 C8 . . . 119.65(16) ?
C6 C7 H7 . . . 120.18 ?
C8 C7 H7 . . . 120.17 ?
N2 C8 C7 . . . 128.77(16) ?
N2 C8 C9 . . . 112.93(15) ?
C7 C8 C9 . . . 118.30(19) ?
N3 C9 C4 . . . 122.60(15) ?
N3 C9 C8 . . . 115.15(18) ?
C4 C9 C8 . . . 122.25(15) ?
N2 C10 C11 . . . 125.54(15) ?
N2 C10 H10 . . . 117.24 ?
C11 C10 H10 . . . 117.22 ?
C10 C11 C12 . . . 119.46(15) ?
C10 C11 C20 . . . 122.25(15) ?
C12 C11 C20 . . . 118.27(17) ?
C11 C12 C13 . . . 110.73(13) ?
C11 C12 H12a . . . 109.48 ?
C11 C12 H12b . . . 109.49 ?
C13 C12 H12a . . . 109.47 ?
C13 C12 H12b . . . 109.46 ?
H12a C12 H12b . . . 108.17 ?
C12 C13 C14 . . . 110.52(13) ?
C12 C13 H13a . . . 109.45 ?
C12 C13 H13b . . . 109.48 ?
C14 C13 H13a . . . 109.51 ?
C14 C13 H13b . . . 109.46 ?
H13a C13 H13b . . . 108.38 ?
C13 C14 C15 . . . 122.57(15) ?
C13 C14 C19 . . . 118.40(18) ?
C15 C14 C19 . . . 119.00(15) ?
C14 C15 C16 . . . 120.90(16) ?
C14 C15 H15 . . . 119.53 ?
C16 C15 H15 . . . 119.57 ?
C15 C16 C17 . . . 120.03(19) ?
C15 C16 H16 . . . 119.97 ?
C17 C16 H16 . . . 120.01 ?
C16 C17 C18 . . . 119.70(16) ?
C16 C17 H17 . . . 120.14 ?
C18 C17 H17 . . . 120.16 ?
C17 C18 C19 . . . 120.67(15) ?
C17 C18 H18 . . . 119.67 ?
C19 C18 H18 . . . 119.66 ?
C14 C19 C18 . . . 119.68(19) ?
C14 C19 C20 . . . 119.88(15) ?
C18 C19 C20 . . . 120.43(15) ?
O3 C20 C11 . . . 125.25(17) ?
O3 C20 C19 . . . 115.50(14) ?
C11 C20 C19 . . . 119.25(15) ?

loop_
_geom_bond_atom_site_label_1
_geom_bond_atom_site_label_2
_geom_bond_site_symmetry_1
_geom_bond_site_symmetry_2
_geom_bond_distance
_geom_bond_publ_flag
Ni1 N1a . . 1.8885(15) ?
Ni1 O2b . . 2.06(6) ?
Ni1 O3 . . 1.8379(12) ?
Ni1 N2 . . 1.8669(15) ?
Ni1 N3 . . 1.8897(18) ?
O1a N1a . . 1.231(2) ?
O1a N1b . . 1.25(8) ?
O2a N1a . . 1.230(2) ?
O2a O2b . . 0.85(7) ?
O2a N1b . . 1.08(7) ?
N1a O2b . . 1.20(6) ?
N1a N1b . . 1.08(8) ?
O3 C20 . . 1.295(2) ?
N2 C8 . . 1.405(3) ?
N2 C10 . . 1.323(2) ?
N3 C1 . . 1.326(2) ?
N3 C9 . . 1.375(2) ?
C1 C2 . . 1.403(3) ?
C1 H1 . . 0.9603 ?
C2 C3 . . 1.366(2) ?
C2 H2 . . 0.9594 ?
C3 C4 . . 1.417(2) ?
C3 H3 . . 0.9599 ?
C4 C5 . . 1.417(2) ?
C4 C9 . . 1.404(3) ?
C5 C6 . . 1.370(3) ?
C5 H5 . . 0.9599 ?
C6 C7 . . 1.410(3) ?
C6 H6 . . 0.9599 ?
C7 C8 . . 1.387(2) ?
C7 H7 . . 0.9597 ?
C8 C9 . . 1.412(2) ?
C10 C11 . . 1.385(3) ?
C10 H10 . . 0.9603 ?
C11 C12 . . 1.516(2) ?
C11 C20 . . 1.401(2) ?
C12 C13 . . 1.522(3) ?
C12 H12a . . 0.9604 ?
C12 H12b . . 0.9606 ?
C13 C14 . . 1.503(2) ?
C13 H13a . . 0.9599 ?
C13 H13b . . 0.9601 ?
C14 C15 . . 1.391(3) ?
C14 C19 . . 1.411(2) ?
C15 C16 . . 1.389(2) ?
C15 H15 . . 0.9602 ?
C16 C17 . . 1.393(2) ?
C16 H16 . . 0.9599 ?
C17 C18 . . 1.387(3) ?
C17 H17 . . 0.9601 ?
C18 C19 . . 1.394(2) ?
C18 H18 . . 0.9599 ?
C19 C20 . . 1.480(3) ?
